data_7202300
loop_
_publ_author_name
'Zhang, Wei-Xiong'
'Xue, Wei'
'Lin, Jian-Bin'
'Zheng, Yan-Zhen'
'Chen, Xiao-Ming'

_publ_section_title
;
 3D geometrically frustrated magnets assembled by transition metal ion
 and 1,2,3-triazole-4,5-dicarboxylate as triangular nodes
;
_journal_issue 12
_journal_name_full CrystEngComm
_journal_page_first 1770
_journal_paper_doi 10.1039/b809838g
_journal_volume 10
_journal_year 2008
_chemical_formula_sum 'C6 H9 Co N4 O4.5'
_chemical_formula_weight 268.10
_chemical_name_systematic
;
?
;
_space_group_IT_number 198
_symmetry_cell_setting cubic
_symmetry_space_group_name_Hall 'P 2ac 2ab 3'
_symmetry_space_group_name_H-M 'P 21 3'
_atom_sites_solution_hydrogens geom
_atom_sites_solution_primary direct
_atom_sites_solution_secondary difmap
_audit_creation_method SHELXL-97
_cell_angle_alpha 90.00
_cell_angle_beta 90.00
_cell_angle_gamma 90.00
_cell_formula_units_Z 4
_cell_length_a 9.8941(7)
_cell_length_b 9.8941(7)
_cell_length_c 9.8941(7)
_cell_measurement_temperature 123(2)
_cell_volume 968.57(12)
_computing_structure_refinement 'SHELXL-97 (Sheldrick, 1997)'
_computing_structure_solution 'SHELXS-97 (Sheldrick, 1990)'
_diffrn_ambient_temperature 123(2)
_diffrn_measured_fraction_theta_full 1.000
_diffrn_measured_fraction_theta_max 1.000
_diffrn_radiation_monochromator graphite
_diffrn_radiation_source 'fine-focus sealed tube'
_diffrn_radiation_type MoK\a
_diffrn_radiation_wavelength 0.71073
_diffrn_reflns_av_R_equivalents 0.0360
_diffrn_reflns_av_sigmaI/netI 0.0155
_diffrn_reflns_limit_h_max 12
_diffrn_reflns_limit_h_min -12
_diffrn_reflns_limit_k_max 12
_diffrn_reflns_limit_k_min -12
_diffrn_reflns_limit_l_max 12
_diffrn_reflns_limit_l_min -12
_diffrn_reflns_number 9834
_diffrn_reflns_theta_full 26.00
_diffrn_reflns_theta_max 26.00
_diffrn_reflns_theta_min 2.91
_exptl_absorpt_coefficient_mu 1.780
_exptl_absorpt_correction_T_max 0.8421
_exptl_absorpt_correction_T_min 0.8283
_exptl_absorpt_correction_type empirical
_exptl_crystal_density_diffrn 1.839
_exptl_crystal_density_method 'not measured'
_exptl_crystal_F_000 544
_exptl_crystal_size_max 0.11
_exptl_crystal_size_mid 0.10
_exptl_crystal_size_min 0.10
_refine_diff_density_max 0.240
_refine_diff_density_min -0.146
_refine_diff_density_rms 0.047
_refine_ls_abs_structure_details 'Flack H D (1983), Acta Cryst. A39, 876-881'
_refine_ls_abs_structure_Flack 0.04(5)
_refine_ls_extinction_method none
_refine_ls_goodness_of_fit_ref 1.085
_refine_ls_hydrogen_treatment constr
_refine_ls_matrix_type full
_refine_ls_number_parameters 97
_refine_ls_number_reflns 650
_refine_ls_number_restraints 25
_refine_ls_restrained_S_all 1.075
_refine_ls_R_factor_all 0.0300
_refine_ls_R_factor_gt 0.0282
_refine_ls_shift/su_max 0.001
_refine_ls_shift/su_mean 0.000
_refine_ls_structure_factor_coef Fsqd
_refine_ls_weighting_details 'calc w=1/[\s^2^(Fo^2^)+(0.0461P)^2^+0.1254P] where P=(Fo^2^+2Fc^2^)/3'
_refine_ls_weighting_scheme calc
_refine_ls_wR_factor_gt 0.0701
_refine_ls_wR_factor_ref 0.0721
_reflns_number_gt 620
_reflns_number_total 650
_reflns_threshold_expression >2sigma(I)
_cod_data_source_file b809838g.txt
_cod_data_source_block a
_cod_depositor_comments
;
The following automatic conversions were performed:
'_symmetry_cell_setting' value 'Cubic' changed to 'cubic' according to
'/home/saulius/struct/CIF-dictionaries/cif_core.dic' dictionary named
'cif_core.dic' version 2.4.1 from 2010-06-29.

Automatic conversion script
Id: cif_fix_enum 1527 2010-12-29 10:47:43Z saulius 
;
_cod_original_sg_symbol_H-M P2(1)3
_cod_original_formula_sum 'C6 H9 Co N4 O4.50'
_cod_database_code 7202300

loop_
_symmetry_equiv_pos_as_xyz
'x, y, z'
'-x+1/2, -y, z+1/2'
'-x, y+1/2, -z+1/2'
'x+1/2, -y+1/2, -z'
'z, x, y'
'z+1/2, -x+1/2, -y'
'-z+1/2, -x, y+1/2'
'-z, x+1/2, -y+1/2'
'y, z, x'
'-y, z+1/2, -x+1/2'
'y+1/2, -z+1/2, -x'
'-y+1/2, -z, x+1/2'

loop_
_atom_site_label
_atom_site_type_symbol
_atom_site_fract_x
_atom_site_fract_y
_atom_site_fract_z
_atom_site_U_iso_or_equiv
_atom_site_adp_type
_atom_site_occupancy
_atom_site_symmetry_multiplicity
_atom_site_calc_flag
_atom_site_refinement_flags
_atom_site_disorder_assembly
_atom_site_disorder_group
Co1 Co -0.63780(4) 0.13780(4) -0.13780(4) 0.0625(2) Uani 1 3 d S . .
C1 C -0.4736(12) -0.0995(10) -0.2461(10) 0.089(2) Uani 0.33 1 d PD A -1
C2 C -0.5543(7) -0.1484(6) -0.3656(6) 0.0447(12) Uani 0.33 1 d PD A -1
C3 C -0.6704(7) -0.0981(6) -0.4263(7) 0.0447(12) Uani 0.33 1 d PD A -1
C4 C -0.7581(12) 0.0215(11) -0.3971(11) 0.089(2) Uani 0.33 1 d PD A -1
N1 N -0.5180(7) -0.2607(6) -0.4347(6) 0.0554(10) Uani 0.33 1 d PD . -1
N2 N -0.6070(8) -0.2787(9) -0.5327(10) 0.0554(10) Uani 0.33 1 d PD B -1
N3 N -0.6982(6) -0.1829(6) -0.5293(7) 0.0554(10) Uani 0.33 1 d PD . -1
O1 O -0.4239(14) -0.2157(9) -0.2270(14) 0.096(3) Uani 0.33 1 d PD . -1
O2 O -0.4762(15) -0.0152(11) -0.1501(10) 0.095(3) Uani 0.33 1 d PD A -1
O3 O -0.7736(16) 0.1187(11) -0.3174(10) 0.095(3) Uani 0.33 1 d PD A -1
O4 O -0.8011(13) 0.0298(11) -0.5163(10) 0.096(3) Uani 0.33 1 d PD . -1
N4 N -0.399(4) -0.130(3) 0.105(3) 0.135(9) Uani 0.33 1 d PD C -1
H4A H -0.4106 -0.0921 0.1870 0.162 Uiso 0.33 1 d PR C -1
H4B H -0.4470 -0.0835 0.0441 0.162 Uiso 0.33 1 d PR C -1
C5 C -0.443(3) -0.270(3) 0.110(2) 0.139(6) Uani 0.33 1 d PD C -1
H5A H -0.5387 -0.2546 0.1310 0.209 Uiso 0.33 1 d PR C -1
H5B H -0.4019 -0.3238 0.1824 0.209 Uiso 0.33 1 d PR C -1
H5C H -0.4358 -0.3193 0.0243 0.209 Uiso 0.33 1 d PR C -1
C6 C -0.256(4) -0.130(3) 0.069(3) 0.139(6) Uani 0.33 1 d PD C -1
H6A H -0.2144 -0.0414 0.0579 0.209 Uiso 0.33 1 d PR C -1
H6B H -0.2493 -0.1811 -0.0157 0.209 Uiso 0.33 1 d PR C -1
H6C H -0.2097 -0.1801 0.1411 0.209 Uiso 0.33 1 d PR C -1
O1W O -0.326(2) -0.029(4) 0.367(2) 0.162(11) Uani 0.17 1 d P . .
H1WA H -0.3099 -0.0958 0.4195 0.244 Uiso 0.17 1 d PR . .
H1WB H -0.2562 0.0207 0.3627 0.244 Uiso 0.17 1 d PR . .

loop_
_atom_site_aniso_label
_atom_site_aniso_U_11
_atom_site_aniso_U_22
_atom_site_aniso_U_33
_atom_site_aniso_U_23
_atom_site_aniso_U_13
_atom_site_aniso_U_12
Co1 0.0625(2) 0.0625(2) 0.0625(2) -0.01081(18) 0.01081(18) -0.01081(18)
C1 0.063(6) 0.119(8) 0.086(7) 0.007(6) -0.022(5) 0.038(5)
C2 0.046(3) 0.046(3) 0.042(3) 0.002(2) 0.005(2) -0.004(2)
C3 0.046(3) 0.046(3) 0.042(3) 0.002(2) 0.005(2) -0.004(2)
C4 0.063(6) 0.119(8) 0.086(7) 0.007(6) -0.022(5) 0.038(5)
N1 0.057(2) 0.048(2) 0.061(3) -0.0005(17) -0.0097(19) 0.0093(18)
N2 0.057(2) 0.048(2) 0.061(3) -0.0005(17) -0.0097(19) 0.0093(18)
N3 0.057(2) 0.048(2) 0.061(3) -0.0005(17) -0.0097(19) 0.0093(18)
O1 0.124(7) 0.065(3) 0.098(5) -0.029(3) -0.028(5) 0.015(4)
O2 0.130(6) 0.085(4) 0.069(4) -0.016(4) -0.033(4) 0.038(4)
O3 0.130(6) 0.085(4) 0.069(4) -0.016(4) -0.033(4) 0.038(4)
O4 0.124(7) 0.065(3) 0.098(5) -0.029(3) -0.028(5) 0.015(4)
N4 0.109(14) 0.14(2) 0.158(19) -0.038(13) -0.064(13) 0.074(13)
C5 0.19(2) 0.129(11) 0.102(10) -0.009(9) -0.045(9) -0.007(14)
C6 0.19(2) 0.129(11) 0.102(10) -0.009(9) -0.045(9) -0.007(14)
O1W 0.080(10) 0.32(3) 0.087(12) -0.01(2) -0.004(10) 0.027(16)

loop_
_atom_type_symbol
_atom_type_description
_atom_type_scat_dispersion_real
_atom_type_scat_dispersion_imag
_atom_type_scat_source
C C 0.0033 0.0016 'International Tables Vol C Tables 4.2.6.8 and 6.1.1.4'
H H 0.0000 0.0000 'International Tables Vol C Tables 4.2.6.8 and 6.1.1.4'
N N 0.0061 0.0033 'International Tables Vol C Tables 4.2.6.8 and 6.1.1.4'
O O 0.0106 0.0060 'International Tables Vol C Tables 4.2.6.8 and 6.1.1.4'
Co Co 0.3494 0.9721 'International Tables Vol C Tables 4.2.6.8 and 6.1.1.4'

loop_
_geom_angle_atom_site_label_1
_geom_angle_atom_site_label_2
_geom_angle_atom_site_label_3
_geom_angle
_geom_angle_site_symmetry_1
_geom_angle_site_symmetry_3
_geom_angle_publ_flag
N1 Co1 N1 107.36(18) 3_454 8_454 ?
N1 Co1 N1 107.36(18) 3_454 10_454 ?
N1 Co1 N1 107.36(18) 8_454 10_454 ?
N1 Co1 N3 138.0(3) 3_454 11_444 ?
N1 Co1 N3 41.2(2) 8_454 11_444 ?
N1 Co1 N3 109.0(3) 10_454 11_444 ?
N1 Co1 N3 41.2(2) 3_454 5_565 ?
N1 Co1 N3 109.0(3) 8_454 5_565 ?
N1 Co1 N3 138.0(3) 10_454 5_565 ?
N3 Co1 N3 112.07(17) 11_444 5_565 ?
N1 Co1 N3 109.0(3) 3_454 2_355 ?
N1 Co1 N3 138.0(3) 8_454 2_355 ?
N1 Co1 N3 41.2(2) 10_454 2_355 ?
N3 Co1 N3 112.07(17) 11_444 2_355 ?
N3 Co1 N3 112.07(17) 5_565 2_355 ?
N1 Co1 O1 69.4(4) 3_454 3_454 ?
N1 Co1 O1 96.4(4) 8_454 3_454 ?
N1 Co1 O1 155.7(4) 10_454 3_454 ?
N3 Co1 O1 85.2(4) 11_444 3_454 ?
N3 Co1 O1 29.0(3) 5_565 3_454 ?
N3 Co1 O1 115.6(5) 2_355 3_454 ?
N1 Co1 O1 155.7(4) 3_454 8_454 ?
N1 Co1 O1 69.4(4) 8_454 8_454 ?
N1 Co1 O1 96.4(4) 10_454 8_454 ?
N3 Co1 O1 29.0(3) 11_444 8_454 ?
N3 Co1 O1 115.6(5) 5_565 8_454 ?
N3 Co1 O1 85.2(4) 2_355 8_454 ?
O1 Co1 O1 86.8(5) 3_454 8_454 ?
N1 Co1 O1 96.4(4) 3_454 10_454 ?
N1 Co1 O1 155.7(4) 8_454 10_454 ?
N1 Co1 O1 69.4(4) 10_454 10_454 ?
N3 Co1 O1 115.6(5) 11_444 10_454 ?
N3 Co1 O1 85.2(4) 5_565 10_454 ?
N3 Co1 O1 29.0(3) 2_355 10_454 ?
O1 Co1 O1 86.8(5) 3_454 10_454 ?
O1 Co1 O1 86.8(5) 8_454 10_454 ?
N1 Co1 O4 30.1(3) 3_454 5_565 ?
N1 Co1 O4 114.3(4) 8_454 5_565 ?
N1 Co1 O4 77.5(4) 10_454 5_565 ?
N3 Co1 O4 155.4(4) 11_444 5_565 ?
N3 Co1 O4 68.9(4) 5_565 5_565 ?
N3 Co1 O4 88.7(4) 2_355 5_565 ?
O1 Co1 O4 97.9(5) 3_454 5_565 ?
O1 Co1 O4 173.5(6) 8_454 5_565 ?
O1 Co1 O4 89.0(6) 10_454 5_565 ?
N1 Co1 O4 77.5(4) 3_454 11_444 ?
N1 Co1 O4 30.1(3) 8_454 11_444 ?
N1 Co1 O4 114.3(4) 10_454 11_444 ?
N3 Co1 O4 68.9(4) 11_444 11_444 ?
N3 Co1 O4 88.7(4) 5_565 11_444 ?
N3 Co1 O4 155.4(4) 2_355 11_444 ?
O1 Co1 O4 89.0(6) 3_454 11_444 ?
O1 Co1 O4 97.9(5) 8_454 11_444 ?
O1 Co1 O4 173.5(6) 10_454 11_444 ?
O4 Co1 O4 86.7(5) 5_565 11_444 ?
N1 Co1 O4 114.3(4) 3_454 2_355 ?
N1 Co1 O4 77.5(4) 8_454 2_355 ?
N1 Co1 O4 30.1(3) 10_454 2_355 ?
N3 Co1 O4 88.7(4) 11_444 2_355 ?
N3 Co1 O4 155.4(4) 5_565 2_355 ?
N3 Co1 O4 68.9(4) 2_355 2_355 ?
O1 Co1 O4 173.5(6) 3_454 2_355 ?
O1 Co1 O4 89.0(6) 8_454 2_355 ?
O1 Co1 O4 97.9(5) 10_454 2_355 ?
O4 Co1 O4 86.7(5) 5_565 2_355 ?
O4 Co1 O4 86.7(5) 11_444 2_355 ?
O2 C1 O1 119.7(10) . . ?
O2 C1 C2 142.3(11) . . ?
O1 C1 C2 91.8(9) . . ?
N1 C2 C3 107.2(5) . . ?
N1 C2 C1 121.3(8) . . ?
C3 C2 C1 131.5(8) . . ?
N3 C3 C2 105.8(5) . . ?
N3 C3 C4 121.3(8) . . ?
C2 C3 C4 132.9(9) . . ?
O3 C4 O4 120.0(9) . . ?
O3 C4 C3 143.1(11) . . ?
O4 C4 C3 93.9(9) . . ?
N2 N1 C2 107.7(6) . . ?
N2 N1 Co1 135.9(5) . 3_444 ?
C2 N1 Co1 116.2(5) . 3_444 ?
N3 N2 N1 110.0(7) . . ?
N2 N3 C3 109.2(6) . . ?
N2 N3 Co1 135.1(6) . 2_354 ?
C3 N3 Co1 115.7(5) . 2_354 ?
C1 O1 Co1 131.0(11) . 3_444 ?
C1 O2 Co1 120.6(9) . . ?
C4 O3 Co1 119.5(8) . . ?
C4 O4 Co1 125.0(10) . 2_354 ?
C5 N4 C6 107.5(10) . . ?
C5 N4 H4A 109.4 . . ?
C6 N4 H4A 110.4 . . ?
C5 N4 H4B 110.5 . . ?
C6 N4 H4B 110.5 . . ?
H4A N4 H4B 108.5 . . ?
O1W C5 N4 149(2) 12_455 . ?
O1W C5 H5A 78.1 12_455 . ?
N4 C5 H5A 98.5 . . ?
O1W C5 H5B 42.6 12_455 . ?
N4 C5 H5B 114.4 . . ?
H5A C5 H5B 109.5 . . ?
O1W C5 H5C 94.6 12_455 . ?
N4 C5 H5C 114.9 . . ?
H5A C5 H5C 109.5 . . ?
H5B C5 H5C 109.5 . . ?
O1W C6 N4 161(2) 6_445 . ?
O1W C6 H6A 82.7 6_445 . ?
N4 C6 H6A 115.9 . . ?
O1W C6 H6B 61.7 6_445 . ?
N4 C6 H6B 106.2 . . ?
H6A C6 H6B 109.5 . . ?
O1W C6 H6C 68.1 6_445 . ?
N4 C6 H6C 106.1 . . ?
H6A C6 H6C 109.5 . . ?
H6B C6 H6C 109.5 . . ?
C5 O1W C6 14(2) 6_445 12_455 ?
C5 O1W H1WA 114.6 6_445 . ?
C6 O1W H1WA 112.5 12_455 . ?
C5 O1W H1WB 121.7 6_445 . ?
C6 O1W H1WB 112.3 12_455 . ?
H1WA O1W H1WB 109.5 . . ?

loop_
_geom_bond_atom_site_label_1
_geom_bond_atom_site_label_2
_geom_bond_distance
_geom_bond_site_symmetry_2
_geom_bond_publ_flag
Co1 N1 1.975(6) 3_454 ?
Co1 N1 1.975(6) 8_454 ?
Co1 N1 1.975(6) 10_454 ?
Co1 N3 1.996(6) 11_444 ?
Co1 N3 1.996(6) 5_565 ?
Co1 N3 1.996(6) 2_355 ?
Co1 O1 2.065(10) 3_454 ?
Co1 O1 2.065(10) 8_454 ?
Co1 O1 2.065(10) 10_454 ?
Co1 O4 2.135(9) 5_565 ?
Co1 O4 2.135(9) 11_444 ?
Co1 O4 2.135(9) 2_355 ?
C1 O2 1.264(9) . ?
C1 O1 1.265(9) . ?
C1 C2 1.506(9) . ?
C2 N1 1.353(8) . ?
C2 C3 1.389(7) . ?
C3 N3 1.348(8) . ?
C3 C4 1.496(9) . ?
C4 O3 1.254(9) . ?
C4 O4 1.256(9) . ?
N1 N2 1.322(8) . ?
N1 Co1 1.975(6) 3_444 ?
N2 N3 1.309(8) . ?
N3 Co1 1.996(6) 2_354 ?
O1 Co1 2.065(10) 3_444 ?
O4 Co1 2.135(9) 2_354 ?
N4 C5 1.453(10) . ?
N4 C6 1.453(10) . ?
N4 H4A 0.9000 . ?
N4 H4B 0.9000 . ?
C5 O1W 1.18(4) 12_455 ?
C5 H5A 0.9800 . ?
C5 H5B 0.9799 . ?
C5 H5C 0.9801 . ?
C6 O1W 1.36(4) 6_445 ?
C6 H6A 0.9800 . ?
C6 H6B 0.9801 . ?
C6 H6C 0.9799 . ?
O1W C5 1.18(4) 6_445 ?
O1W C6 1.36(4) 12_455 ?
O1W H1WA 0.8499 . ?
O1W H1WB 0.8499 . ?
